data_7101345
loop_
_publ_author_name
V.Yam
K.Man-Chung
'Nianyong Zhu'

_publ_section_title
;
Unprecedented formation of an acetamidate-bridged dinuclear
platinum(II) terpyridyl complex--correlation of luminescence properties
with the crystal forms and dimerization studies in solution
;
_journal_issue 32
_journal_name_full 'Chemical Communications'
_journal_paper_doi 10.1039/b606352g
_journal_year 2006
_chemical_formula_moiety 'C35 H26 F9 N7 O10 Pt2 S3'
_chemical_formula_sum 'C35 H26 F9 N7 O10 Pt2 S3'
_chemical_formula_weight 1361.99
_chemical_name_systematic
;
?
;
_space_group_IT_number 15
_symmetry_cell_setting monoclinic
_symmetry_space_group_name_Hall '-C 2yc'
_symmetry_space_group_name_H-M 'C 1 2/c 1'
_atom_sites_solution_hydrogens geom
_atom_sites_solution_primary direct
_atom_sites_solution_secondary difmap
_audit_creation_method SHELXL-97
_cell_angle_alpha 90.00
_cell_angle_beta 129.42(3)
_cell_angle_gamma 90.00
_cell_formula_units_Z 8
_cell_length_a 34.308(7)
_cell_length_b 13.701(3)
_cell_length_c 24.105(5)
_cell_measurement_reflns_used 0
_cell_measurement_temperature 253(2)
_cell_measurement_theta_max 0
_cell_measurement_theta_min 0
_cell_volume 8753(3)
_computing_cell_refinement scalepack
_computing_data_collection marcontrol
_computing_data_reduction denzo
_computing_molecular_graphics 'Ortep-3 for Windows (Farrugia, 1997)'
_computing_publication_material 'WinGX publication routines (Farrugia, 1999)'
_computing_structure_refinement 'SHELXL-97 (Sheldrick, 1997)'
_computing_structure_solution SIR-97
_diffrn_ambient_temperature 253(2)
_diffrn_measured_fraction_theta_full 0.633
_diffrn_measured_fraction_theta_max 0.633
_diffrn_measurement_device_type 'marresearch IPDS mar300'
_diffrn_measurement_method oscillation
_diffrn_radiation_monochromator graphite
_diffrn_radiation_source 'fine-focus sealed tube'
_diffrn_radiation_type MoK\a
_diffrn_radiation_wavelength 0.71073
_diffrn_reflns_av_R_equivalents 0.0733
_diffrn_reflns_av_sigmaI/netI 0.1647
_diffrn_reflns_limit_h_max 37
_diffrn_reflns_limit_h_min -37
_diffrn_reflns_limit_k_max 15
_diffrn_reflns_limit_k_min -16
_diffrn_reflns_limit_l_max 25
_diffrn_reflns_limit_l_min -25
_diffrn_reflns_number 16747
_diffrn_reflns_theta_full 25.06
_diffrn_reflns_theta_max 25.06
_diffrn_reflns_theta_min 1.67
_exptl_absorpt_coefficient_mu 6.630
_exptl_absorpt_correction_type none
_exptl_crystal_colour 'dark purple'
_exptl_crystal_density_diffrn 2.067
_exptl_crystal_density_method 'not measured'
_exptl_crystal_description prism
_exptl_crystal_F_000 5200
_exptl_crystal_size_max 0.1
_exptl_crystal_size_mid 0.1
_exptl_crystal_size_min 0.05
_refine_diff_density_max 1.659
_refine_diff_density_min -1.817
_refine_diff_density_rms 0.248
_refine_ls_extinction_method none
_refine_ls_goodness_of_fit_ref 0.930
_refine_ls_hydrogen_treatment constr
_refine_ls_matrix_type full
_refine_ls_number_parameters 275
_refine_ls_number_reflns 4913
_refine_ls_number_restraints 211
_refine_ls_restrained_S_all 0.935
_refine_ls_R_factor_all 0.1279
_refine_ls_R_factor_gt 0.0736
_refine_ls_shift/su_max 0.000
_refine_ls_shift/su_mean 0.000
_refine_ls_structure_factor_coef Fsqd
_refine_ls_weighting_details 'calc w=1/[\s^2^(Fo^2^)+(0.1401P)^2^+0.0000P] where P=(Fo^2^+2Fc^2^)/3'
_refine_ls_weighting_scheme calc
_refine_ls_wR_factor_gt 0.2184
_refine_ls_wR_factor_ref 0.2408
_reflns_number_gt 2369
_reflns_number_total 4913
_reflns_threshold_expression >2sigma(I)
_cod_data_source_file b606352g.txt
_cod_database_code 7101345

loop_
_symmetry_equiv_pos_as_xyz
'x, y, z'
'-x, y, -z+1/2'
'x+1/2, y+1/2, z'
'-x+1/2, y+1/2, -z+1/2'
'-x, -y, -z'
'x, -y, z-1/2'
'-x+1/2, -y+1/2, -z'
'x+1/2, -y+1/2, z-1/2'

loop_
_atom_site_label
_atom_site_type_symbol
_atom_site_fract_x
_atom_site_fract_y
_atom_site_fract_z
_atom_site_U_iso_or_equiv
_atom_site_adp_type
_atom_site_occupancy
_atom_site_symmetry_multiplicity
_atom_site_calc_flag
_atom_site_refinement_flags
Pt1 Pt 0.16516(3) 0.22992(8) 0.46280(5) 0.0512(4) Uani 1 1 d .
Pt2 Pt 0.06086(3) 0.23257(8) 0.31387(5) 0.0540(5) Uani 1 1 d .
N1 N 0.1579(6) 0.1295(14) 0.5149(9) 0.046(5) Uiso 1 1 d .
N2 N 0.1944(6) 0.1195(14) 0.4506(9) 0.044(5) Uiso 1 1 d .
N3 N 0.1825(7) 0.2972(16) 0.4060(10) 0.058(6) Uiso 1 1 d .
N4 N 0.0550(7) 0.1070(16) 0.3511(11) 0.066(6) Uiso 1 1 d .
N5 N 0.0740(6) 0.1439(14) 0.2649(9) 0.045(5) Uiso 1 1 d .
N6 N 0.0676(8) 0.3301(18) 0.2563(11) 0.067(6) Uiso 1 1 d .
N7 N 0.1314(7) 0.3411(15) 0.4714(11) 0.063(6) Uiso 1 1 d .
H7 H 0.1395 0.3342 0.5147 0.075 Uiso 1 1 calc R
C1 C 0.1429(9) 0.146(2) 0.5543(13) 0.073(9) Uiso 1 1 d .
H1 H 0.1341 0.2068 0.5607 0.087 Uiso 1 1 calc R
C2 C 0.1424(14) 0.054(3) 0.5857(19) 0.130(14) Uiso 1 1 d .
H2 H 0.1216 0.0558 0.5980 0.155 Uiso 1 1 calc R
C3 C 0.1663(15) -0.032(4) 0.600(2) 0.169(18) Uiso 1 1 d .
H3 H 0.1738 -0.0771 0.6344 0.203 Uiso 1 1 calc R
C4 C 0.1779(11) -0.041(3) 0.5532(17) 0.110(12) Uiso 1 1 d .
H4 H 0.1869 -0.1017 0.5479 0.132 Uiso 1 1 calc R
C5 C 0.1765(9) 0.038(2) 0.5142(13) 0.061(8) Uiso 1 1 d .
C6 C 0.1925(8) 0.0326(18) 0.4736(11) 0.041(6) Uiso 1 1 d .
C7 C 0.2098(10) -0.048(2) 0.4610(15) 0.082(9) Uiso 1 1 d .
H7A H 0.2135 -0.1075 0.4826 0.099 Uiso 1 1 calc R
C8 C 0.2211(10) -0.040(2) 0.4168(16) 0.093(10) Uiso 1 1 d .
H8 H 0.2278 -0.0967 0.4025 0.112 Uiso 1 1 calc R
C9 C 0.2232(9) 0.050(2) 0.3919(14) 0.071(8) Uiso 1 1 d .
H9 H 0.2356 0.0566 0.3672 0.086 Uiso 1 1 calc R
C10 C 0.2060(9) 0.129(2) 0.4057(13) 0.059(7) Uiso 1 1 d .
C11 C 0.2042(10) 0.231(2) 0.3857(15) 0.066(8) Uiso 1 1 d .
C12 C 0.2166(10) 0.267(2) 0.3462(15) 0.074(9) Uiso 1 1 d .
H12 H 0.2298 0.2246 0.3318 0.088 Uiso 1 1 calc R
C13 C 0.2103(12) 0.368(3) 0.3257(17) 0.108(12) Uiso 1 1 d .
H13 H 0.2183 0.3915 0.2977 0.129 Uiso 1 1 calc R
C14 C 0.1922(10) 0.428(2) 0.3494(14) 0.076(9) Uiso 1 1 d .
H14 H 0.1885 0.4941 0.3385 0.091 Uiso 1 1 calc R
C15 C 0.1796(9) 0.394(2) 0.3883(14) 0.068(8) Uiso 1 1 d .
H15 H 0.1681 0.4380 0.4042 0.081 Uiso 1 1 calc R
C16 C 0.0417(8) 0.097(2) 0.3932(12) 0.053(7) Uiso 1 1 d .
H16 H 0.0360 0.1522 0.4099 0.063 Uiso 1 1 calc R
C17 C 0.0369(8) 0.007(2) 0.4106(13) 0.064(8) Uiso 1 1 d .
H17 H 0.0276 0.0011 0.4393 0.077 Uiso 1 1 calc R
C18 C 0.0451(9) -0.077(2) 0.3875(13) 0.070(8) Uiso 1 1 d .
H18 H 0.0405 -0.1385 0.3992 0.084 Uiso 1 1 calc R
C19 C 0.0610(9) -0.068(2) 0.3448(14) 0.081(9) Uiso 1 1 d .
H19 H 0.0697 -0.1225 0.3319 0.097 Uiso 1 1 calc R
C20 C 0.0630(8) 0.0260(19) 0.3233(12) 0.048(7) Uiso 1 1 d .
C21 C 0.0748(8) 0.0467(19) 0.2777(12) 0.053(7) Uiso 1 1 d .
C22 C 0.0886(9) -0.023(2) 0.2501(14) 0.076(9) Uiso 1 1 d .
H22 H 0.0917 -0.0895 0.2588 0.091 Uiso 1 1 calc R
C23 C 0.0976(10) 0.028(2) 0.2052(15) 0.086(10) Uiso 1 1 d .
H23 H 0.1072 -0.0109 0.1842 0.104 Uiso 1 1 calc R
C24 C 0.0934(10) 0.123(2) 0.1911(15) 0.081(9) Uiso 1 1 d .
H24 H 0.0977 0.1465 0.1590 0.098 Uiso 1 1 calc R
C25 C 0.0835(9) 0.183(2) 0.2219(13) 0.058(7) Uiso 1 1 d .
C26 C 0.0820(9) 0.285(2) 0.2206(14) 0.062(8) Uiso 1 1 d .
C27 C 0.0871(9) 0.339(2) 0.1773(14) 0.075(9) Uiso 1 1 d .
H27 H 0.0931 0.3107 0.1482 0.090 Uiso 1 1 calc R
C28 C 0.0825(11) 0.444(3) 0.1808(16) 0.098(11) Uiso 1 1 d .
H28 H 0.0887 0.4860 0.1568 0.117 Uiso 1 1 calc R
C29 C 0.0699(10) 0.479(2) 0.2170(16) 0.088(10) Uiso 1 1 d .
H29 H 0.0669 0.5465 0.2175 0.106 Uiso 1 1 calc R
C30 C 0.0609(9) 0.427(2) 0.2532(14) 0.074(9) Uiso 1 1 d .
H30 H 0.0501 0.4560 0.2762 0.088 Uiso 1 1 calc R
C31 C 0.0840(10) 0.362(2) 0.4277(15) 0.069(8) Uiso 1 1 d .
C32 C 0.0653(10) 0.439(2) 0.4514(15) 0.086(9) Uiso 1 1 d .
H32A H 0.0749 0.5028 0.4471 0.129 Uiso 1 1 calc R
H32B H 0.0800 0.4279 0.5005 0.129 Uiso 1 1 calc R
H32C H 0.0292 0.4356 0.4216 0.129 Uiso 1 1 calc R
C33 C 0.0120(7) 0.3125(13) 0.5556(9) 0.167(18) Uiso 1 1 d D
C34 C 0.2852(7) 0.1893(14) 0.2528(10) 0.241(6) Uiso 1 1 d D
S1 S 0.0059(3) 0.1955(6) 0.5154(4) 0.088(3) Uani 1 1 d D
S2 S 0.2884(4) 0.0813(10) 0.3003(6) 0.162(6) Uani 1 1 d D
O1 O 0.0504(6) 0.3312(14) 0.3653(9) 0.074(5) Uiso 1 1 d .
O2 O 0.0404(7) 0.1347(14) 0.5733(10) 0.159(10) Uiso 1 1 d D
O3 O -0.0440(6) 0.1670(14) 0.4787(9) 0.122(8) Uiso 1 1 d D
O4 O 0.0179(7) 0.2170(14) 0.4711(9) 0.116(8) Uiso 1 1 d D
O5 O 0.3148(10) 0.111(2) 0.3710(9) 0.241(6) Uiso 1 1 d D
O6 O 0.3076(11) 0.0106(17) 0.2801(17) 0.241(6) Uiso 1 1 d D
O7 O 0.2373(7) 0.062(2) 0.2662(13) 0.241(6) Uiso 1 1 d D
F1 F 0.0015(10) 0.3143(18) 0.6017(12) 0.248(14) Uiso 1 1 d D
F2 F -0.0184(8) 0.3860(14) 0.5073(12) 0.221(12) Uiso 1 1 d D
F3 F 0.0599(8) 0.3537(17) 0.5961(13) 0.263(15) Uiso 1 1 d D
F4 F 0.2622(9) 0.1771(19) 0.1804(9) 0.241(6) Uiso 1 1 d D
F5 F 0.3314(8) 0.2279(17) 0.2786(13) 0.241(6) Uiso 1 1 d D
F6 F 0.2592(10) 0.2704(15) 0.2487(15) 0.241(6) Uiso 1 1 d D
S3 S 0.1335(7) 0.3374(19) 0.9083(9) 0.419(17) Uiso 1 1 d D
O8 O 0.1582(15) 0.283(3) 0.9709(16) 0.401(13) Uiso 1 1 d D
O9 O 0.0826(9) 0.310(4) 0.8541(17) 0.401(13) Uiso 1 1 d D
O10 O 0.1381(17) 0.438(2) 0.922(2) 0.401(13) Uiso 1 1 d D
C35 C 0.1630(9) 0.314(2) 0.8698(11) 0.26(3) Uiso 1 1 d D
F7 F 0.2153(9) 0.310(4) 0.9132(17) 0.401(13) Uiso 1 1 d D
F8 F 0.1503(17) 0.224(2) 0.833(2) 0.401(13) Uiso 1 1 d D
F9 F 0.1515(15) 0.379(3) 0.8159(18) 0.401(13) Uiso 1 1 d D

loop_
_atom_site_aniso_label
_atom_site_aniso_U_11
_atom_site_aniso_U_22
_atom_site_aniso_U_33
_atom_site_aniso_U_23
_atom_site_aniso_U_13
_atom_site_aniso_U_12
Pt1 0.0410(7) 0.0556(9) 0.0446(7) -0.0065(5) 0.0214(6) 0.0018(5)
Pt2 0.0405(7) 0.0491(9) 0.0532(7) -0.0064(5) 0.0208(6) 0.0006(5)
S1 0.105(7) 0.095(7) 0.091(6) -0.001(5) 0.075(6) 0.013(5)
S2 0.162(10) 0.229(16) 0.128(9) -0.085(10) 0.108(9) -0.057(10)

loop_
_atom_type_symbol
_atom_type_description
_atom_type_scat_dispersion_real
_atom_type_scat_dispersion_imag
_atom_type_scat_source
Pt Pt -1.7033 8.3905 'International Tables Vol C Tables 4.2.6.8 and 6.1.1.4'
N N 0.0061 0.0033 'International Tables Vol C Tables 4.2.6.8 and 6.1.1.4'
C C 0.0033 0.0016 'International Tables Vol C Tables 4.2.6.8 and 6.1.1.4'
S S 0.1246 0.1234 'International Tables Vol C Tables 4.2.6.8 and 6.1.1.4'
O O 0.0106 0.0060 'International Tables Vol C Tables 4.2.6.8 and 6.1.1.4'
F F 0.0171 0.0103 'International Tables Vol C Tables 4.2.6.8 and 6.1.1.4'
H H 0.0000 0.0000 'International Tables Vol C Tables 4.2.6.8 and 6.1.1.4'

loop_
_geom_angle_atom_site_label_1
_geom_angle_atom_site_label_2
_geom_angle_atom_site_label_3
_geom_angle
N2 Pt1 N1 80.8(8)
N2 Pt1 N7 177.0(7)
N1 Pt1 N7 98.6(8)
N2 Pt1 N3 81.4(8)
N1 Pt1 N3 162.1(8)
N7 Pt1 N3 99.3(8)
N2 Pt1 Pt2 99.4(5)
N1 Pt1 Pt2 103.2(5)
N7 Pt1 Pt2 77.9(6)
N3 Pt1 Pt2 80.1(5)
N5 Pt2 N4 82.2(8)
N5 Pt2 O1 176.1(8)
N4 Pt2 O1 101.1(8)
N5 Pt2 N6 80.0(9)
N4 Pt2 N6 161.9(9)
O1 Pt2 N6 96.9(9)
N5 Pt2 Pt1 99.0(5)
N4 Pt2 Pt1 80.8(6)
O1 Pt2 Pt1 79.5(5)
N6 Pt2 Pt1 104.6(6)
C1 N1 C5 122(2)
C1 N1 Pt1 125.7(18)
C5 N1 Pt1 111.7(16)
C6 N2 C10 122(2)
C6 N2 Pt1 117.8(16)
C10 N2 Pt1 118.8(16)
C15 N3 C11 117(2)
C15 N3 Pt1 130.8(18)
C11 N3 Pt1 112.3(18)
C16 N4 C20 123(2)
C16 N4 Pt2 126.5(18)
C20 N4 Pt2 110.8(17)
C21 N5 C25 124(2)
C21 N5 Pt2 117.1(16)
C25 N5 Pt2 118.4(17)
C30 N6 C26 122(2)
C30 N6 Pt2 126.5(19)
C26 N6 Pt2 111.9(19)
C31 N7 Pt1 126.7(19)
N1 C1 C2 110(3)
C3 C2 C1 132(4)
C2 C3 C4 107(4)
C5 C4 C3 124(4)
C6 C5 C4 124(3)
C6 C5 N1 116(2)
C4 C5 N1 120(3)
N2 C6 C7 119(2)
N2 C6 C5 113(2)
C7 C6 C5 128(3)
C8 C7 C6 119(3)
C7 C8 C9 122(3)
C10 C9 C8 117(3)
C9 C10 N2 120(3)
C9 C10 C11 127(3)
N2 C10 C11 112(2)
C12 C11 N3 118(3)
C12 C11 C10 128(3)
N3 C11 C10 114(2)
C11 C12 C13 123(3)
C14 C13 C12 116(3)
C15 C14 C13 121(3)
C14 C15 N3 124(3)
C17 C16 N4 119(3)
C16 C17 C18 123(3)
C17 C18 C19 118(3)
C20 C19 C18 118(3)
C19 C20 N4 118(2)
C19 C20 C21 125(3)
N4 C20 C21 117(2)
N5 C21 C22 121(2)
N5 C21 C20 113(2)
C22 C21 C20 125(3)
C21 C22 C23 109(3)
C24 C23 C22 128(3)
C25 C24 C23 120(3)
C24 C25 N5 118(3)
C24 C25 C26 130(3)
N5 C25 C26 112(2)
C27 C26 N6 120(3)
C27 C26 C25 122(3)
N6 C26 C25 117(2)
C26 C27 C28 114(3)
C29 C28 C27 120(3)
C28 C29 C30 125(4)
C29 C30 N6 118(3)
O1 C31 N7 129(3)
O1 C31 C32 114(2)
N7 C31 C32 118(3)
F1 C33 F2 103.0(14)
F1 C33 F3 102.9(14)
F2 C33 F3 102.7(14)
F1 C33 S1 116.7(13)
F2 C33 S1 115.1(13)
F3 C33 S1 114.6(13)
F6 C34 F5 103.1(14)
F6 C34 F4 100.3(14)
F5 C34 F4 100.5(14)
F6 C34 S2 118.2(13)
F5 C34 S2 115.4(13)
F4 C34 S2 116.5(13)
O2 S1 O3 112.8(11)
O2 S1 O4 114.7(10)
O3 S1 O4 114.4(10)
O2 S1 C33 104.8(10)
O3 S1 C33 105.3(9)
O4 S1 C33 103.4(9)
O5 S2 O7 111.8(14)
O5 S2 O6 123(2)
O7 S2 O6 110.3(13)
O5 S2 C34 105.3(12)
O7 S2 C34 103.3(12)
O6 S2 C34 101.1(11)
C31 O1 Pt2 125.4(18)
O8 S3 O10 111.6(14)
O8 S3 O9 113.7(14)
O10 S3 O9 111.6(14)
O8 S3 C35 108.2(13)
O10 S3 C35 107.0(13)
O9 S3 C35 104.2(13)
F7 C35 F9 100.8(15)
F7 C35 F8 100.3(14)
F9 C35 F8 100.0(14)
F7 C35 S3 120.1(14)
F9 C35 S3 116.5(13)
F8 C35 S3 116.0(14)

loop_
_geom_bond_atom_site_label_1
_geom_bond_atom_site_label_2
_geom_bond_distance
Pt1 N2 1.939(18)
Pt1 N1 1.981(19)
Pt1 N7 2.00(2)
Pt1 N3 2.03(2)
Pt1 Pt2 3.063(2)
Pt2 N5 1.935(18)
Pt2 N4 2.01(2)
Pt2 O1 2.013(19)
Pt2 N6 2.04(2)
N1 C1 1.36(3)
N1 C5 1.41(3)
N2 C6 1.33(3)
N2 C10 1.38(3)
N3 C15 1.37(3)
N3 C11 1.44(3)
N4 C16 1.36(3)
N4 C20 1.41(3)
N5 C21 1.36(3)
N5 C25 1.38(3)
N6 C30 1.34(3)
N6 C26 1.38(3)
N7 C31 1.29(3)
C1 C2 1.47(4)
C2 C3 1.35(5)
C3 C4 1.42(5)
C4 C5 1.41(4)
C5 C6 1.40(3)
C6 C7 1.38(3)
C7 C8 1.35(3)
C8 C9 1.40(4)
C9 C10 1.37(3)
C10 C11 1.47(3)
C11 C12 1.36(4)
C12 C13 1.44(4)
C13 C14 1.35(4)
C14 C15 1.34(3)
C16 C17 1.35(3)
C17 C18 1.39(3)
C18 C19 1.44(3)
C19 C20 1.40(3)
C20 C21 1.42(3)
C21 C22 1.40(3)
C22 C23 1.47(4)
C23 C24 1.33(4)
C24 C25 1.29(3)
C25 C26 1.41(3)
C26 C27 1.38(3)
C27 C28 1.46(4)
C28 C29 1.29(4)
C29 C30 1.31(4)
C31 O1 1.25(3)
C31 C32 1.52(3)
C33 F1 1.369(17)
C33 F2 1.384(17)
C33 F3 1.391(17)
C33 S1 1.816(15)
C34 F6 1.387(17)
C34 F5 1.389(17)
C34 F4 1.398(17)
C34 S2 1.831(16)
S1 O2 1.395(15)
S1 O3 1.396(14)
S1 O4 1.397(14)
S2 O5 1.390(16)
S2 O7 1.410(16)
S2 O6 1.421(16)
S3 O8 1.392(17)
S3 O10 1.404(17)
S3 O9 1.415(17)
S3 C35 1.783(16)
C35 F7 1.391(18)
C35 F9 1.409(18)
C35 F8 1.414(18)
